data_2240942
loop_
_publ_author_name
'Roopashree, K. R.'
'Meti, Gangadhar Y.'
'Kamble, Ravindra R.'
'Devarajegowda, H. C.'

_publ_section_title
;
 Crystal structure of
 6-chloro-5-(2-chloroethyl)-3-(propan-2-ylidene)indolin-2-one
;
_journal_coeditor_code SU5151
_journal_issue 8
_journal_name_full 'Acta Crystallographica Section E'
_journal_page_first o592
_journal_page_last o593
_journal_paper_doi 10.1107/S2056989015012268
_journal_volume 71
_journal_year 2015
_chemical_formula_iupac 'C13 H13 Cl2 N O'
_chemical_formula_moiety 'C13 H13 Cl2 N O'
_chemical_formula_sum 'C13 H13 Cl2 N O'
_chemical_formula_weight 270.14
_chemical_name_systematic
;
6-Chloro-5-(2-chloroethyl)-3-(propan-2-ylidene)indolin-2-one
;
_space_group_crystal_system triclinic
_space_group_IT_number 2
_space_group_name_Hall '-P 1'
_space_group_name_H-M_alt 'P -1'
_symmetry_space_group_name_Hall '-P 1'
_symmetry_space_group_name_H-M 'P -1'
_atom_sites_solution_hydrogens mixed
_atom_sites_solution_primary direct
_atom_sites_solution_secondary difmap
_audit_creation_method SHELXL-2014/6
_cell_angle_alpha 101.136(6)
_cell_angle_beta 97.799(7)
_cell_angle_gamma 98.783(6)
_cell_formula_units_Z 2
_cell_length_a 8.1079(10)
_cell_length_b 8.8699(10)
_cell_length_c 9.1714(12)
_cell_measurement_reflns_used 2227
_cell_measurement_temperature 296(2)
_cell_measurement_theta_max 24.998
_cell_measurement_theta_min 2.297
_cell_volume 630.22(14)
_computing_cell_refinement
;
SAINT (Bruker, 2001)
;
_computing_data_collection
;
SMART (Bruker, 2001)
;
_computing_data_reduction
;
SAINT (Bruker, 2001)
;
_computing_molecular_graphics
;
PLATON (Spek, 2009)
;
_computing_publication_material
;
SHELXL2014 (Sheldrick, 2015) and PLATON (Spek, 2009)
;
_computing_structure_refinement
;
SHELXL2014 (Sheldrick, 2015)
;
_computing_structure_solution
;
SHELXS2014 (Sheldrick, 2008)
;
_diffrn_ambient_temperature 296(2)
_diffrn_measured_fraction_theta_full 0.997
_diffrn_measured_fraction_theta_max 0.958
_diffrn_measurement_device_type 'Bruker SMART CCD area-detector'
_diffrn_measurement_method '\w and \f scans'
_diffrn_radiation_monochromator graphite
_diffrn_radiation_source 'fine-focus sealed tube'
_diffrn_radiation_type MoK\a
_diffrn_radiation_wavelength 0.71073
_diffrn_reflns_av_R_equivalents 0.0264
_diffrn_reflns_limit_h_max 14
_diffrn_reflns_limit_h_min -14
_diffrn_reflns_limit_k_max 15
_diffrn_reflns_limit_k_min -16
_diffrn_reflns_limit_l_max 16
_diffrn_reflns_limit_l_min -16
_diffrn_reflns_number 25839
_diffrn_reflns_theta_full 25.242
_diffrn_reflns_theta_max 40.552
_diffrn_reflns_theta_min 2.297
_exptl_absorpt_coefficient_mu 0.497
_exptl_absorpt_correction_T_max 1.0000
_exptl_absorpt_correction_T_min 0.7700
_exptl_absorpt_correction_type multi-scan
_exptl_absorpt_process_details
;
(SADABS; Bruker, 2001)
;
_exptl_crystal_colour colourless
_exptl_crystal_density_diffrn 1.424
_exptl_crystal_description Plate
_exptl_crystal_F_000 280
_exptl_crystal_size_max 0.24
_exptl_crystal_size_mid 0.20
_exptl_crystal_size_min 0.12
_refine_diff_density_max 0.321
_refine_diff_density_min -0.356
_refine_ls_extinction_method none
_refine_ls_goodness_of_fit_ref 1.007
_refine_ls_hydrogen_treatment mixed
_refine_ls_matrix_type full
_refine_ls_number_parameters 206
_refine_ls_number_reflns 7740
_refine_ls_number_restraints 1
_refine_ls_restrained_S_all 1.007
_refine_ls_R_factor_all 0.0883
_refine_ls_R_factor_gt 0.0453
_refine_ls_shift/su_max 0.001
_refine_ls_shift/su_mean 0.000
_refine_ls_structure_factor_coef Fsqd
_refine_ls_weighting_details 'w=1/[\s^2^(Fo^2^)+(0.0793P)^2^+0.0329P] where P=(Fo^2^+2Fc^2^)/3'
_refine_ls_weighting_scheme calc
_refine_ls_wR_factor_gt 0.1332
_refine_ls_wR_factor_ref 0.1615
_reflns_number_gt 4112
_reflns_number_total 7740
_reflns_threshold_expression 'I > 2\s(I)'
_cod_data_source_file su5151sup1.cif
_cod_data_source_block I
_cod_database_code 2240942
_shelx_space_group_comment
;
The symmetry employed for this shelxl refinement is uniquely defined
by the following loop, which should always be used as a source of
symmetry information in preference to the above space-group names.
They are only intended as comments.
;
_shelxl_version_number 2014/6

loop_
_space_group_symop_operation_xyz
'x, y, z'
'-x, -y, -z'

loop_
_atom_site_type_symbol
_atom_site_label
_atom_site_fract_x
_atom_site_fract_y
_atom_site_fract_z
_atom_site_U_iso_or_equiv
_atom_site_adp_type
_atom_site_calc_flag
_atom_site_occupancy
_atom_site_disorder_assembly
_atom_site_disorder_group
Cl Cl1 0.45520(4) 0.23428(3) 0.16248(5) 0.06608(12) Uani d 1 . .
O O3 -0.18925(11) -0.47480(8) 0.07844(11) 0.0570(2) Uani d 1 . .
N N4 0.03386(12) -0.28722(9) 0.06869(11) 0.0481(2) Uani d 1 . .
H H4N 0.0900(19) -0.3448(17) 0.0209(16) 0.060(4) Uiso d 1 . .
C C5A 0.14655(19) 0.45717(14) 0.31712(16) 0.0492(3) Uani d 0.826(3) A 1
H H5A 0.0248 0.4222 0.2917 0.059 Uiso calc 0.826(3) A 1
H H5B 0.1900 0.4621 0.2243 0.059 Uiso calc 0.826(3) A 1
C C6A 0.22507(18) 0.34151(14) 0.39194(15) 0.0474(3) Uani d 0.826(3) A 1
H H6A 0.3473 0.3735 0.4117 0.057 Uiso calc 0.826(3) A 1
H H6B 0.1873 0.3420 0.4879 0.057 Uiso calc 0.826(3) A 1
C C7A 0.1785(2) 0.17773(16) 0.2953(2) 0.0415(3) Uani d 0.826(3) A 1
C C8A 0.0297(2) 0.08170(18) 0.3081(2) 0.0413(3) Uani d 0.826(3) A 1
H H8A -0.0388 0.1203 0.3744 0.050 Uiso calc 0.826(3) A 1
Cl Cl2A 0.19269(15) 0.64754(8) 0.43853(13) 0.0676(2) Uani d 0.826(3) A 1
C C5B 0.2356(13) 0.4300(10) 0.4328(10) 0.071(3) Uani d 0.174(3) A 2
H H5C 0.3513 0.4122 0.4405 0.086 Uiso calc 0.174(3) A 2
H H5D 0.1806 0.3749 0.5000 0.086 Uiso calc 0.174(3) A 2
C C6B 0.1481(12) 0.3659(8) 0.2788(10) 0.064(2) Uani d 0.174(3) A 2
H H6C 0.2072 0.4157 0.2105 0.076 Uiso calc 0.174(3) A 2
H H6D 0.0344 0.3887 0.2691 0.076 Uiso calc 0.174(3) A 2
C C7B 0.1384(12) 0.1876(7) 0.2341(11) 0.0481(17) Uani d 0.174(3) A 2
C C8B -0.0029(14) 0.0948(8) 0.2517(10) 0.0476(18) Uani d 0.174(3) A 2
H H8B -0.0919 0.1399 0.2833 0.057 Uiso calc 0.174(3) A 2
Cl Cl2B 0.2382(6) 0.6281(5) 0.4909(6) 0.0703(10) Uani d 0.174(3) A 2
C C9 -0.01760(13) -0.07171(10) 0.22234(11) 0.04093(19) Uani d 1 . .
C C10 0.09453(12) -0.12925(9) 0.13136(11) 0.04079(19) Uani d 1 . .
C C11 0.23847(14) -0.03796(11) 0.11071(13) 0.0458(2) Uani d 1 . .
H H11 0.3089 -0.0779 0.0471 0.055 Uiso calc 1 . .
C C12 0.27408(14) 0.11746(11) 0.18961(14) 0.0485(2) Uani d 1 . .
C C13 -0.16019(13) -0.19963(10) 0.20926(12) 0.04115(19) Uani d 1 . .
C C14 -0.11418(13) -0.33825(10) 0.11333(12) 0.0438(2) Uani d 1 . .
C C15 -0.30879(13) -0.20048(10) 0.26028(12) 0.0436(2) Uani d 1 . .
C C16 -0.44740(16) -0.33957(14) 0.22317(16) 0.0582(3) Uani d 1 . .
H H16A -0.5159 -0.3334 0.3009 0.087 Uiso calc 0.5 . .
H H16B -0.3996 -0.4328 0.2162 0.087 Uiso calc 0.5 . .
H H16C -0.5161 -0.3423 0.1285 0.087 Uiso calc 0.5 . .
H H16D -0.4385 -0.4056 0.1295 0.087 Uiso calc 0.5 . .
H H16E -0.5548 -0.3062 0.2142 0.087 Uiso calc 0.5 . .
H H16F -0.4383 -0.3967 0.3019 0.087 Uiso calc 0.5 . .
C C17 -0.34756(17) -0.05701(15) 0.35607(17) 0.0619(3) Uani d 1 . .
H H17A -0.4680 -0.0661 0.3497 0.093 Uiso calc 0.5 . .
H H17B -0.3035 0.0335 0.3207 0.093 Uiso calc 0.5 . .
H H17C -0.2960 -0.0467 0.4590 0.093 Uiso calc 0.5 . .
H H17D -0.2437 0.0132 0.4032 0.093 Uiso calc 0.5 . .
H H17E -0.4082 -0.0864 0.4322 0.093 Uiso calc 0.5 . .
H H17F -0.4156 -0.0062 0.2940 0.093 Uiso calc 0.5 . .

loop_
_atom_site_aniso_label
_atom_site_aniso_U_11
_atom_site_aniso_U_22
_atom_site_aniso_U_33
_atom_site_aniso_U_12
_atom_site_aniso_U_13
_atom_site_aniso_U_23
Cl1 0.06298(19) 0.04108(14) 0.0925(3) -0.00484(12) 0.02704(16) 0.01226(14)
O3 0.0557(4) 0.0259(3) 0.0826(6) 0.0007(3) 0.0216(4) -0.0057(3)
N4 0.0511(5) 0.0260(3) 0.0636(5) 0.0041(3) 0.0207(4) -0.0043(3)
C5A 0.0622(8) 0.0274(5) 0.0539(7) 0.0057(4) 0.0126(6) -0.0009(4)
C6A 0.0556(7) 0.0301(5) 0.0482(7) -0.0009(4) 0.0035(5) -0.0009(4)
C7A 0.0486(7) 0.0261(5) 0.0457(8) 0.0037(4) 0.0028(6) 0.0037(5)
C8A 0.0477(8) 0.0268(5) 0.0470(9) 0.0057(4) 0.0113(7) 0.0005(6)
Cl2A 0.0900(5) 0.02960(18) 0.0798(5) 0.0066(2) 0.0337(4) -0.0064(2)
C5B 0.085(6) 0.049(4) 0.069(5) -0.008(4) 0.030(4) -0.008(3)
C6B 0.087(5) 0.036(3) 0.073(5) 0.009(3) 0.023(4) 0.017(3)
C7B 0.061(4) 0.0186(19) 0.059(5) 0.000(2) 0.010(4) 0.000(3)
C8B 0.068(5) 0.022(2) 0.049(4) 0.007(2) 0.013(4) -0.001(3)
Cl2B 0.083(2) 0.0326(11) 0.082(2) -0.0012(10) 0.0189(16) -0.0141(12)
C9 0.0450(4) 0.0249(3) 0.0507(5) 0.0051(3) 0.0128(4) 0.0008(3)
C10 0.0457(5) 0.0260(3) 0.0484(5) 0.0051(3) 0.0115(4) 0.0013(3)
C11 0.0499(5) 0.0315(4) 0.0555(5) 0.0055(3) 0.0170(4) 0.0046(4)
C12 0.0496(5) 0.0303(4) 0.0640(6) 0.0014(3) 0.0150(4) 0.0075(4)
C13 0.0454(4) 0.0251(3) 0.0507(5) 0.0055(3) 0.0118(4) 0.0011(3)
C14 0.0468(5) 0.0265(3) 0.0544(5) 0.0046(3) 0.0119(4) -0.0009(3)
C15 0.0456(5) 0.0323(4) 0.0511(5) 0.0058(3) 0.0117(4) 0.0036(3)
C16 0.0528(6) 0.0435(5) 0.0740(8) -0.0027(4) 0.0213(5) 0.0046(5)
C17 0.0553(6) 0.0478(6) 0.0780(8) 0.0108(5) 0.0236(6) -0.0069(5)

loop_
_atom_type_symbol
_atom_type_description
_atom_type_scat_dispersion_real
_atom_type_scat_dispersion_imag
_atom_type_scat_source
C C 0.0033 0.0016 'International Tables Vol C Tables 4.2.6.8 and 6.1.1.4'
H H 0.0000 0.0000 'International Tables Vol C Tables 4.2.6.8 and 6.1.1.4'
N N 0.0061 0.0033 'International Tables Vol C Tables 4.2.6.8 and 6.1.1.4'
O O 0.0106 0.0060 'International Tables Vol C Tables 4.2.6.8 and 6.1.1.4'
Cl Cl 0.1484 0.1585 'International Tables Vol C Tables 4.2.6.8 and 6.1.1.4'

loop_
_geom_angle_atom_site_label_1
_geom_angle_atom_site_label_2
_geom_angle_atom_site_label_3
_geom_angle
C14 N4 C10 111.45(8)
C14 N4 H4N 124.9(11)
C10 N4 H4N 123.0(11)
C6A C5A Cl2A 111.04(11)
C6A C5A H5A 109.4
Cl2A C5A H5A 109.4
C6A C5A H5B 109.4
Cl2A C5A H5B 109.4
H5A C5A H5B 108.0
C7A C6A C5A 111.94(12)
C7A C6A H6A 109.2
C5A C6A H6A 109.2
C7A C6A H6B 109.2
C5A C6A H6B 109.2
H6A C6A H6B 107.9
C12 C7A C8A 117.68(12)
C12 C7A C6A 123.44(13)
C8A C7A C6A 118.85(14)
C7A C8A C9 120.94(14)
C7A C8A H8A 119.5
C9 C8A H8A 119.5
C6B C5B Cl2B 112.9(8)
C6B C5B H5C 109.0
Cl2B C5B H5C 109.0
C6B C5B H5D 109.0
Cl2B C5B H5D 109.0
H5C C5B H5D 107.8
C5B C6B C7B 111.6(8)
C5B C6B H6C 109.3
C7B C6B H6C 109.3
C5B C6B H6D 109.3
C7B C6B H6D 109.3
H6C C6B H6D 108.0
C8B C7B C12 118.7(5)
C8B C7B C6B 117.4(7)
C12 C7B C6B 123.6(6)
C7B C8B C9 121.0(7)
C7B C8B H8B 119.5
C9 C8B H8B 119.5
C8A C9 C10 117.85(11)
C10 C9 C8B 114.1(4)
C8A C9 C13 134.61(11)
C10 C9 C13 107.42(7)
C8B C9 C13 132.8(4)
C11 C10 N4 127.85(9)
C11 C10 C9 123.12(8)
N4 C10 C9 109.03(8)
C10 C11 C12 116.87(9)
C10 C11 H11 121.6
C12 C11 H11 121.6
C11 C12 C7A 122.91(10)
C11 C12 C7B 118.4(3)
C11 C12 Cl1 117.09(8)
C7A C12 Cl1 119.82(9)
C7B C12 Cl1 119.4(3)
C15 C13 C9 130.75(8)
C15 C13 C14 124.22(9)
C9 C13 C14 104.91(8)
O3 C14 N4 123.89(9)
O3 C14 C13 129.12(10)
N4 C14 C13 106.99(8)
C13 C15 C16 123.31(9)
C13 C15 C17 121.65(9)
C16 C15 C17 115.01(10)
C15 C16 H16A 109.5
C15 C16 H16B 109.5
H16A C16 H16B 109.5
C15 C16 H16C 109.5
H16A C16 H16C 109.5
H16B C16 H16C 109.5
C15 C16 H16D 109.5
H16A C16 H16D 141.1
H16B C16 H16D 56.3
H16C C16 H16D 56.3
C15 C16 H16E 109.5
H16A C16 H16E 56.3
H16B C16 H16E 141.1
H16C C16 H16E 56.3
H16D C16 H16E 109.5
C15 C16 H16F 109.5
H16A C16 H16F 56.3
H16B C16 H16F 56.3
H16C C16 H16F 141.1
H16D C16 H16F 109.5
H16E C16 H16F 109.5
C15 C17 H17A 109.5
C15 C17 H17B 109.5
H17A C17 H17B 109.5
C15 C17 H17C 109.5
H17A C17 H17C 109.5
H17B C17 H17C 109.5
C15 C17 H17D 109.5
H17A C17 H17D 141.1
H17B C17 H17D 56.3
H17C C17 H17D 56.3
C15 C17 H17E 109.5
H17A C17 H17E 56.3
H17B C17 H17E 141.1
H17C C17 H17E 56.3
H17D C17 H17E 109.5
C15 C17 H17F 109.5
H17A C17 H17F 56.3
H17B C17 H17F 56.3
H17C C17 H17F 141.1
H17D C17 H17F 109.5
H17E C17 H17F 109.5

loop_
_geom_bond_atom_site_label_1
_geom_bond_atom_site_label_2
_geom_bond_distance
Cl1 C12 1.7396(11)
O3 C14 1.2297(11)
N4 C14 1.3609(13)
N4 C10 1.3919(11)
N4 H4N 0.836(13)
C5A C6A 1.510(2)
C5A Cl2A 1.7886(14)
C5A H5A 0.9700
C5A H5B 0.9700
C6A C7A 1.5109(19)
C6A H6A 0.9700
C6A H6B 0.9700
C7A C12 1.399(2)
C7A C8A 1.399(2)
C8A C9 1.4008(18)
C8A H8A 0.9300
C5B C6B 1.455(13)
C5B Cl2B 1.731(10)
C5B H5C 0.9700
C5B H5D 0.9700
C6B C7B 1.542(9)
C6B H6C 0.9700
C6B H6D 0.9700
C7B C8B 1.353(12)
C7B C12 1.413(8)
C8B C9 1.433(7)
C8B H8B 0.9300
C9 C10 1.4023(13)
C9 C13 1.4654(13)
C10 C11 1.3727(13)
C11 C12 1.3942(14)
C11 H11 0.9300
C13 C15 1.3500(14)
C13 C14 1.4954(12)
C15 C16 1.4871(15)
C15 C17 1.5017(14)
C16 H16A 0.9600
C16 H16B 0.9600
C16 H16C 0.9600
C16 H16D 0.9600
C16 H16E 0.9600
C16 H16F 0.9600
C17 H17A 0.9600
C17 H17B 0.9600
C17 H17C 0.9600
C17 H17D 0.9600
C17 H17E 0.9600
C17 H17F 0.9600

loop_
_geom_hbond_atom_site_label_D
_geom_hbond_atom_site_label_H
_geom_hbond_atom_site_label_A
_geom_hbond_site_symmetry_A
_geom_hbond_distance_DH
_geom_hbond_distance_HA
_geom_hbond_distance_DA
_geom_hbond_angle_DHA
N4 H4N O3 2_545 0.836(13) 2.017(13) 2.8349(11) 166.0(15)

loop_
_geom_torsion_atom_site_label_1
_geom_torsion_atom_site_label_2
_geom_torsion_atom_site_label_3
_geom_torsion_atom_site_label_4
_geom_torsion
Cl2A C5A C6A C7A 176.40(11)
C5A C6A C7A C12 90.18(18)
C5A C6A C7A C8A -87.90(17)
C12 C7A C8A C9 2.7(2)
C6A C7A C8A C9 -179.14(15)
Cl2B C5B C6B C7B -176.5(6)
C5B C6B C7B C8B 94.2(10)
C5B C6B C7B C12 -79.7(11)
C12 C7B C8B C9 -1.6(12)
C6B C7B C8B C9 -175.8(8)
C7A C8A C9 C10 4.3(2)
C7A C8A C9 C13 179.65(13)
C7B C8B C9 C10 -19.6(9)
C7B C8B C9 C13 -169.1(6)
C14 N4 C10 C11 -179.28(11)
C14 N4 C10 C9 0.11(13)
C8A C9 C10 C11 -6.94(18)
C8B C9 C10 C11 19.4(5)
C13 C9 C10 C11 176.52(10)
C8A C9 C10 N4 173.63(12)
C8B C9 C10 N4 -160.0(5)
C13 C9 C10 N4 -2.90(12)
N4 C10 C11 C12 -178.46(11)
C9 C10 C11 C12 2.23(16)
C10 C11 C12 C7A 5.36(18)
C10 C11 C12 C7B -24.8(5)
C10 C11 C12 Cl1 -179.38(8)
C8A C7A C12 C11 -7.8(2)
C6A C7A C12 C11 174.13(13)
C8A C7A C12 Cl1 177.11(12)
C6A C7A C12 Cl1 -1.0(2)
C8B C7B C12 C11 24.6(10)
C6B C7B C12 C11 -161.5(7)
C8B C7B C12 Cl1 178.7(6)
C6B C7B C12 Cl1 -7.5(11)
C8A C9 C13 C15 12.5(2)
C10 C9 C13 C15 -171.78(11)
C8B C9 C13 C15 -20.8(5)
C8A C9 C13 C14 -171.37(15)
C10 C9 C13 C14 4.33(11)
C8B C9 C13 C14 155.4(5)
C10 N4 C14 O3 -176.79(10)
C10 N4 C14 C13 2.67(13)
C15 C13 C14 O3 -8.40(19)
C9 C13 C14 O3 175.16(11)
C15 C13 C14 N4 172.17(11)
C9 C13 C14 N4 -4.27(12)
C9 C13 C15 C16 173.69(11)
C14 C13 C15 C16 -1.76(18)
C9 C13 C15 C17 -4.40(19)
C14 C13 C15 C17 -179.85(11)

_cod_database_fobs_code 2240942
